data_4001235
loop_
_publ_author_name
'Mentr\'e, O.'
'Koo, H.-J.'
'Whangbo, M.-H.'

_publ_section_title
;
 Investigation of the Vanadyl Bond Ordering and Analysis of the Spin
 Exchange Interactions in Pb2V3O9and Pb2As2VO9
;
_journal_issue 22
_journal_name_full 'Chemistry of Materials'
_journal_page_first 6929
_journal_paper_doi 10.1021/cm800924j
_journal_volume 20
_journal_year 2008
_chemical_formula_sum 'O4.5 Pb V1.5'
_chemical_formula_weight 355.6
_chemical_name_systematic ' ?'
_space_group_IT_number 9
_symmetry_cell_setting monoclinic
_symmetry_space_group_name_Hall 'C -2yc'
_symmetry_space_group_name_H-M 'C 1 c 1'
_cell_angle_alpha 90
_cell_angle_beta 119.501
_cell_angle_gamma 90
_cell_formula_units_Z 16
_cell_length_a 7.6325
_cell_length_b 16.5001
_cell_length_c 6.9985
_cell_volume 767.098
_computing_publication_material '(Jana2000; Petricek and Dusek, 2000)'
_computing_structure_refinement '(Jana2000; Petricek and Dusek, 2000)'
_diffrn_ambient_temperature 823
_diffrn_measured_fraction_theta_full 0.95
_diffrn_radiation_type 'Mo K\a'
_diffrn_radiation_wavelength 0.71073
_diffrn_reflns_av_R_equivalents 0.0365
_diffrn_reflns_av_sigmaI/netI 0.0686
_diffrn_reflns_limit_h_max 10
_diffrn_reflns_limit_h_min -9
_diffrn_reflns_limit_k_max 21
_diffrn_reflns_limit_k_min -19
_diffrn_reflns_limit_l_max 8
_diffrn_reflns_limit_l_min -9
_diffrn_reflns_number 1696
_diffrn_reflns_theta_full 14.71
_diffrn_reflns_theta_max 28.92
_diffrn_reflns_theta_min 2.47
_exptl_absorpt_coefficient_mu 94.582
_exptl_absorpt_correction_T_max 1.000
_exptl_absorpt_correction_T_min 1.000
_exptl_absorpt_correction_type none
_exptl_crystal_density_diffrn 12.3122
_exptl_crystal_F_000 1220
_refine_diff_density_max 1.83
_refine_diff_density_min -2.29
_refine_ls_extinction_coef 0.052(3)
_refine_ls_extinction_method 'B-C type 1 Gaussian isotropic (Becker & Coppens, 1974)'
_refine_ls_goodness_of_fit_gt 0.86
_refine_ls_goodness_of_fit_ref 0.89
_refine_ls_number_parameters 63
_refine_ls_number_reflns 1059
_refine_ls_R_factor_all 0.0602
_refine_ls_R_factor_gt 0.0501
_refine_ls_shift/su_max 0.0035
_refine_ls_shift/su_mean 0.0004
_refine_ls_structure_factor_coef F
_refine_ls_weighting_scheme unit
_refine_ls_wR_factor_gt 0.0576
_refine_ls_wR_factor_ref 0.0659
_reflns_number_gt 859
_reflns_number_total 1059
_reflns_threshold_expression I>3\s(I)
_cod_data_source_file cm800924j_si_002.cif
_cod_data_source_block (I)
_cod_depositor_comments
;
The following automatic conversions were performed:

'_exptl_absorpt_correction_type' value 'None' changed to 'none'
according to /home/saulius/struct/CIF-dictionaries/cif_core.dic
dictionary named 'cif_core.dic' version 2.4.1 from 2010-06-29.

Automatic conversion script
Id: cif_fix_values 1715 2011-07-08 13:25:40Z adriana 
;
_cod_original_formula_sum 'O4.5 Pb1 V1.5'
_cod_database_code 4001235

loop_
_symmetry_equiv_pos_site_id
_symmetry_equiv_pos_as_xyz
1 x,y,z
2 x,-y,1/2+z
3 1/2+x,1/2+y,z
4 1/2+x,1/2-y,1/2+z

loop_
_atom_site_label
_atom_site_type_symbol
_atom_site_fract_x
_atom_site_fract_y
_atom_site_fract_z
_atom_site_adp_type
_atom_site_U_iso_or_equiv
_atom_site_symmetry_multiplicity
_atom_site_occupancy
_atom_site_calc_flag
Pb2 Pb 0 0.54672(10) 0.25 Uani 0.0411(9) 4 1 d
Pb1 Pb 0.0043(10) 0.12479(9) 0.2542(11) Uani 0.0329(8) 4 1 d
V1 V -0.0075(18) 0.3388(3) 0.247(2) Uiso 0.0026(9) 4 1 d
V3 V -0.2130(12) 0.2558(4) 0.5363(13) Uiso 0.0072(12) 4 1 d
V2 V -0.498(3) 0.4190(3) 0.255(3) Uiso 0.0090(10) 4 1 d
O1 O -0.009(7) 0.7158(11) 0.254(8) Uiso 0.006(5) 4 1 d
O2a O -0.348(7) 0.481(3) 0.218(9) Uiso 0.026(4) 4 1 d
O2b O 0.335(7) -0.475(3) -0.221(8) Uiso 0.026(4) 4 1 d
O3a O -0.617(4) 0.3542(16) 0.018(5) Uiso 0.005(4) 4 1 d
O3b O 0.660(4) -0.3636(17) -0.013(5) Uiso 0.005(4) 4 1 d
O4a O -0.100(6) 0.403(2) 0.027(7) Uiso 0.020(4) 4 1 d
O4b O 0.134(6) -0.398(2) -0.027(7) Uiso 0.020(4) 4 1 d
O5a O 0.161(5) 0.274(2) 0.230(6) Uiso 0.014(4) 4 1 d
O5b O -0.170(5) -0.281(2) -0.214(6) Uiso 0.014(4) 4 1 d

loop_
_atom_site_aniso_label
_atom_site_aniso_type_symbol
_atom_site_aniso_U_11
_atom_site_aniso_U_22
_atom_site_aniso_U_33
_atom_site_aniso_U_12
_atom_site_aniso_U_13
_atom_site_aniso_U_23
Pb2 Pb 0.0605(13) 0.0335(10) 0.0376(11) -0.004(2) 0.0306(10) 0.007(2)
Pb1 Pb 0.0461(11) 0.0299(9) 0.0307(10) 0.007(2) 0.0250(9) 0.006(2)

loop_
_atom_type_symbol
_atom_type_scat_dispersion_real
_atom_type_scat_dispersion_imag
_atom_type_scat_source
_atom_type_scat_Cromer_Mann_a1
_atom_type_scat_Cromer_Mann_b1
_atom_type_scat_Cromer_Mann_a2
_atom_type_scat_Cromer_Mann_b2
_atom_type_scat_Cromer_Mann_a3
_atom_type_scat_Cromer_Mann_b3
_atom_type_scat_Cromer_Mann_a4
_atom_type_scat_Cromer_Mann_b4
_atom_type_scat_Cromer_Mann_c
O 0.011 0.006 'International Tables Vol C Tables  4.2.6.8 and 6.1.1.4' 3.0485 13.2771 2.2868 5.7011 1.5463 0.3239 0.867 32.908901 0.2508
V 0.301 0.529 'International Tables Vol C Tables  4.2.6.8 and 6.1.1.4' 10.2971 6.8657 7.3511 0.4385 2.0703 26.893801 2.0571 102.477997 1.2199
Pb -3.394 10.111 'International Tables Vol C Tables  4.2.6.8 and 6.1.1.4' 31.061701 0.6902 13.0637 2.3576 18.441999 8.618 5.9696 47.2579 13.4118

loop_
_geom_bond_atom_site_label_1
_geom_bond_atom_site_label_2
_geom_bond_site_symmetry_2
_geom_bond_distance
_geom_bond_publ_flag
Pb2 O1 . 2.792(19) yes
Pb2 O2a . 2.78(6) yes
Pb2 O2b 2_555 2.74(6) yes
Pb2 O3b 1_465 2.76(3) yes
Pb2 O4a . 2.73(4) yes
Pb2 O4a 2_565 2.55(5) yes
Pb2 O4b 1_565 2.75(6) yes
Pb2 O4b 2_555 2.81(4) yes
Pb1 O2a 3_545 2.69(6) yes
Pb1 O2b 4_445 2.83(6) yes
Pb1 O3a 4_555 2.46(4) yes
Pb1 O3b 3_455 2.68(4) yes
Pb1 O4a 4_555 2.70(4) yes
Pb1 O4b 3_455 2.56(4) yes
Pb1 O5a . 2.78(4) yes
Pb1 O5b 2_555 2.97(4) yes
V1 O4a . 1.71(4) yes
V1 O4b 2_555 1.72(4) yes
V1 O5a . 1.72(5) yes
V1 O5b 2_555 1.69(5) yes
V2 O1 3_445 2.25(4) yes
V2 O1 2_565 1.62(4) yes
V2 O3a 4_555 1.99(3) yes
V2 O3b 2_455 1.97(3) yes
V2 O5a 4_455 2.07(5) yes
V2 O5b 2_555 1.98(5) yes
V3 O2a . 1.64(6) yes
V3 O2b 2_455 1.65(6) yes
V3 O3a . 1.80(3) yes
V3 O3b 2_455 1.73(3) yes
O1 O3a 3_555 2.70(4) yes
O1 O3a 2_665 2.87(5) yes
O1 O3b 1_465 2.63(4) yes
O1 O3b 4_455 2.86(4) yes
O1 O5a 3_455 2.62(7) yes
O1 O5a 2_565 2.92(7) yes
O1 O5b 1_565 2.87(7) yes
O1 O5b 4_555 2.71(7) yes
O2a O2b 1_465 2.91(6) yes
O2a O2b 2_455 2.65(9) yes
O2a O3a . 2.78(5) yes
O2a O3b 2_455 2.68(7) yes
O2a O4a 2_565 2.81(6) yes
O2b O3a 2_654 2.84(7) yes
O2b O3b . 2.85(5) yes
O2b O4b . 2.81(9) yes
O2b O4b 2_544 2.84(6) yes
O3a O3b 2_455 2.90(4) yes
O3a O5b 3_455 2.67(5) yes
O3b O5a 3_545 2.83(5) yes
O3b O5b 1_655 2.70(6) yes
O4a O4b 2_555 2.72(6) yes
O4a O5a . 2.78(5) yes
O4a O5b 2_555 2.93(7) yes
O4b O5a 2_554 2.74(6) yes
O4b O5b . 2.80(5) yes
O5a O5b 2_555 2.75(7) yes
